data_4335865
loop_
_publ_author_name
'Eric S. Wiedner'
'John A. S. Roberts'
'William G. Dougherty'
'W. Scott Kassel'
'Daniel L. DuBois'
'R. Morris Bullock'

_publ_section_title
;
 Synthesis and Electrochemical Studies of Cobalt(III) Monohydride
 Complexes Containing Pendant Amines
;
_journal_name_full 'Inorganic Chemistry'
_journal_page_first 9975
_journal_page_last 9988
_journal_paper_doi 10.1021/ic401232g
_journal_volume 52
_journal_year 2013
_chemical_formula_sum 'C52 H60 B2 Co F8 N5 P4'
_chemical_formula_weight 1111.48
_chemical_name_systematic
; 
 ? 
;
_space_group_IT_number 2
_symmetry_cell_setting triclinic
_symmetry_space_group_name_Hall '-P 1'
_symmetry_space_group_name_H-M 'P -1'
_atom_sites_solution_hydrogens geom
_atom_sites_solution_primary direct
_atom_sites_solution_secondary difmap
_audit_creation_method SHELXL-97
_cell_angle_alpha 77.138(2)
_cell_angle_beta 88.229(2)
_cell_angle_gamma 77.438(2)
_cell_formula_units_Z 2
_cell_length_a 10.9586(6)
_cell_length_b 15.1166(9)
_cell_length_c 16.2810(10)
_cell_measurement_reflns_used 9436
_cell_measurement_temperature 100(2)
_cell_measurement_theta_max 33.10
_cell_measurement_theta_min 2.83
_cell_volume 2566.0(3)
_computing_cell_refinement 'Bruker SAINT'
_computing_data_collection 'Bruker APEX2'
_computing_data_reduction 'Bruker SAINT'
_computing_molecular_graphics 'Bruker SHELXTL'
_computing_publication_material 'Bruker SHELXTL'
_computing_structure_refinement 'SHELXL-97 (Sheldrick, 2008)'
_computing_structure_solution 'SHELXS-97 (Sheldrick, 2008)'
_diffrn_ambient_temperature 100(2)
_diffrn_measured_fraction_theta_full 1.000
_diffrn_measured_fraction_theta_max 0.987
_diffrn_measurement_device_type 'Bruker APEX-II CCD'
_diffrn_measurement_method '\f and \w scans'
_diffrn_radiation_monochromator graphite
_diffrn_radiation_source 'fine-focus sealed tube'
_diffrn_radiation_type MoK\a
_diffrn_radiation_wavelength 0.71073
_diffrn_reflns_av_R_equivalents 0.0288
_diffrn_reflns_av_sigmaI/netI 0.0317
_diffrn_reflns_limit_h_max 16
_diffrn_reflns_limit_h_min -16
_diffrn_reflns_limit_k_max 23
_diffrn_reflns_limit_k_min -23
_diffrn_reflns_limit_l_max 25
_diffrn_reflns_limit_l_min -25
_diffrn_reflns_number 84729
_diffrn_reflns_theta_full 25.00
_diffrn_reflns_theta_max 33.18
_diffrn_reflns_theta_min 1.90
_exptl_absorpt_coefficient_mu 0.531
_exptl_absorpt_correction_T_max 0.9294
_exptl_absorpt_correction_T_min 0.8922
_exptl_absorpt_correction_type multi-scan
_exptl_absorpt_process_details SADABS
_exptl_crystal_colour yellow
_exptl_crystal_density_diffrn 1.439
_exptl_crystal_description block
_exptl_crystal_F_000 1152
_exptl_crystal_size_max 0.22
_exptl_crystal_size_mid 0.22
_exptl_crystal_size_min 0.14
_refine_diff_density_max 0.822
_refine_diff_density_min -0.690
_refine_diff_density_rms 0.066
_refine_ls_extinction_method none
_refine_ls_goodness_of_fit_ref 1.035
_refine_ls_hydrogen_treatment mixed
_refine_ls_matrix_type full
_refine_ls_number_parameters 730
_refine_ls_number_reflns 19370
_refine_ls_number_restraints 251
_refine_ls_restrained_S_all 1.039
_refine_ls_R_factor_all 0.0510
_refine_ls_R_factor_gt 0.0362
_refine_ls_shift/su_max 0.001
_refine_ls_shift/su_mean 0.000
_refine_ls_structure_factor_coef Fsqd
_refine_ls_weighting_details 'calc w=1/[\s^2^(Fo^2^)+(0.0435P)^2^+1.0259P] where P=(Fo^2^+2Fc^2^)/3'
_refine_ls_weighting_scheme calc
_refine_ls_wR_factor_gt 0.0878
_refine_ls_wR_factor_ref 0.0950
_reflns_number_gt 15583
_reflns_number_total 19370
_reflns_threshold_expression >2sigma(I)
_cod_data_source_file ic401232g_si_002_4.cif
_cod_data_source_block '[HCo(L3)(CH3CN)][BF4]2'
_cod_database_code 4335865

loop_
_symmetry_equiv_pos_as_xyz
'x, y, z'
'-x, -y, -z'

loop_
_atom_site_label
_atom_site_type_symbol
_atom_site_fract_x
_atom_site_fract_y
_atom_site_fract_z
_atom_site_U_iso_or_equiv
_atom_site_adp_type
_atom_site_occupancy
_atom_site_symmetry_multiplicity
_atom_site_calc_flag
_atom_site_refinement_flags
_atom_site_disorder_assembly
_atom_site_disorder_group
Co1 Co 0.815513(15) 0.730295(11) 0.693226(10) 0.01381(4) Uani 1 1 d . B .
H1C H 0.8955(17) 0.6451(13) 0.7065(12) 0.034(5) Uiso 1 1 d . . .
B1 B 0.57007(15) 0.10745(11) 0.81864(10) 0.0233(3) Uani 1 1 d D . .
F1 F 0.48778(8) 0.15969(6) 0.75319(6) 0.03091(19) Uani 1 1 d D . .
F2 F 0.67315(8) 0.05458(6) 0.78589(6) 0.03018(19) Uani 1 1 d D . .
F3 F 0.61073(10) 0.16738(6) 0.85957(6) 0.0370(2) Uani 1 1 d D . .
F4 F 0.50945(9) 0.04843(7) 0.87419(7) 0.0371(2) Uani 1 1 d D . .
B2 B 0.3297(3) 0.8837(2) 0.5222(2) 0.0227(5) Uani 0.738(2) 1 d PDU A 1
F5 F 0.21743(16) 0.89125(13) 0.48098(11) 0.0280(3) Uani 0.738(2) 1 d PDU A 1
F6 F 0.42764(13) 0.82633(11) 0.49026(9) 0.0342(3) Uani 0.738(2) 1 d PDU A 1
F7 F 0.31722(14) 0.84816(13) 0.60875(9) 0.0402(4) Uani 0.738(2) 1 d PDU A 1
F8 F 0.35608(12) 0.97150(9) 0.51038(10) 0.0384(4) Uani 0.738(2) 1 d PDU A 1
B2' B 0.3258(12) 0.8642(8) 0.5246(8) 0.0415(19) Uani 0.262(2) 1 d PDU A 2
F5' F 0.2465(6) 0.9163(5) 0.4554(5) 0.0587(18) Uani 0.262(2) 1 d PDU A 2
F6' F 0.4477(4) 0.8688(4) 0.5048(3) 0.0461(11) Uani 0.262(2) 1 d PDU A 2
F7' F 0.3140(6) 0.7753(4) 0.5412(4) 0.0781(19) Uani 0.262(2) 1 d PDU A 2
F8' F 0.2991(6) 0.9111(7) 0.5887(4) 0.086(2) Uani 0.262(2) 1 d PDU A 2
N1 N 0.85763(10) 0.82533(8) 0.45537(6) 0.01839(19) Uani 1 1 d . . .
N2 N 1.05745(10) 0.62249(7) 0.59457(7) 0.0203(2) Uani 1 1 d . . .
N3 N 0.69417(10) 0.84788(7) 0.67649(7) 0.01859(19) Uani 1 1 d . . .
P1 P 0.90154(3) 0.74250(2) 0.814496(19) 0.01528(6) Uani 1 1 d . . .
P2 P 0.95696(3) 0.79694(2) 0.617097(19) 0.01410(6) Uani 1 1 d . . .
P3 P 0.80025(3) 0.68734(2) 0.57421(2) 0.01629(6) Uani 1 1 d . . .
P4 P 0.66177(3) 0.65583(2) 0.746140(19) 0.01557(6) Uani 1 1 d . . .
C1 C 0.71772(12) 0.82436(9) 0.91244(8) 0.0204(2) Uani 1 1 d . . .
H1A H 0.6957 0.8712 0.8625 0.024 Uiso 1 1 calc R . .
C2 C 0.65734(13) 0.83488(10) 0.98707(9) 0.0245(3) Uani 1 1 d . . .
H2A H 0.5931 0.8882 0.9877 0.029 Uiso 1 1 calc R . .
C3 C 0.69081(14) 0.76763(11) 1.06065(9) 0.0266(3) Uani 1 1 d . . .
H3A H 0.6524 0.7763 1.1122 0.032 Uiso 1 1 calc R . .
C4 C 0.78047(14) 0.68781(10) 1.05870(8) 0.0252(3) Uani 1 1 d . . .
H4A H 0.8020 0.6412 1.1089 0.030 Uiso 1 1 calc R . .
C5 C 0.83926(13) 0.67534(9) 0.98371(8) 0.0210(2) Uani 1 1 d . . .
H5A H 0.8985 0.6195 0.9824 0.025 Uiso 1 1 calc R . .
C6 C 0.81085(12) 0.74514(8) 0.91030(8) 0.0178(2) Uani 1 1 d . . .
C7 C 1.10970(12) 0.66666(9) 0.92323(8) 0.0204(2) Uani 1 1 d . . .
H7A H 1.0713 0.7102 0.9553 0.024 Uiso 1 1 calc R . .
C8 C 1.22586(13) 0.61004(10) 0.94806(9) 0.0233(2) Uani 1 1 d . . .
H8A H 1.2651 0.6135 0.9981 0.028 Uiso 1 1 calc R . .
C9 C 1.28546(13) 0.54822(10) 0.90034(9) 0.0242(3) Uani 1 1 d . . .
H9A H 1.3662 0.5109 0.9168 0.029 Uiso 1 1 calc R . .
C10 C 1.22664(13) 0.54130(9) 0.82869(9) 0.0228(2) Uani 1 1 d . . .
H10A H 1.2668 0.4990 0.7959 0.027 Uiso 1 1 calc R . .
C11 C 1.10836(12) 0.59650(9) 0.80469(8) 0.0190(2) Uani 1 1 d . . .
H11A H 1.0680 0.5907 0.7560 0.023 Uiso 1 1 calc R . .
C12 C 1.04839(12) 0.66013(8) 0.85114(8) 0.0171(2) Uani 1 1 d . . .
C13 C 0.95356(12) 0.85258(8) 0.80403(8) 0.0183(2) Uani 1 1 d . . .
H13A H 0.8823 0.9050 0.7832 0.022 Uiso 1 1 calc R . .
H13B H 0.9785 0.8577 0.8604 0.022 Uiso 1 1 calc R . .
C14 C 1.06286(12) 0.86144(9) 0.74453(8) 0.0187(2) Uani 1 1 d . . .
H14A H 1.1017 0.9114 0.7548 0.022 Uiso 1 1 calc R . .
H14B H 1.1267 0.8026 0.7571 0.022 Uiso 1 1 calc R . .
C15 C 1.02292(12) 0.88316(8) 0.65222(8) 0.0175(2) Uani 1 1 d . . .
H15A H 1.0967 0.8928 0.6175 0.021 Uiso 1 1 calc R . .
H15B H 0.9604 0.9427 0.6405 0.021 Uiso 1 1 calc R . .
C16 C 0.89430(12) 0.87298(8) 0.51538(7) 0.0174(2) Uani 1 1 d . . .
H16A H 0.8207 0.9196 0.5265 0.021 Uiso 1 1 calc R . .
H16B H 0.9585 0.9070 0.4894 0.021 Uiso 1 1 calc R . .
C17 C 0.99753(12) 0.87259(9) 0.34374(8) 0.0198(2) Uani 1 1 d . . .
H17A H 1.0599 0.8667 0.3850 0.024 Uiso 1 1 calc R . .
C18 C 1.02415(14) 0.89649(10) 0.25899(9) 0.0249(3) Uani 1 1 d . . .
H18A H 1.1047 0.9067 0.2425 0.030 Uiso 1 1 calc R . .
C19 C 0.93341(15) 0.90561(11) 0.19798(9) 0.0297(3) Uani 1 1 d . . .
H19A H 0.9522 0.9210 0.1399 0.036 Uiso 1 1 calc R . .
C20 C 0.81562(15) 0.89211(10) 0.22243(9) 0.0281(3) Uani 1 1 d . . .
H20A H 0.7533 0.8990 0.1808 0.034 Uiso 1 1 calc R . .
C21 C 0.78768(12) 0.86857(9) 0.30728(8) 0.0203(2) Uani 1 1 d . . .
H21A H 0.7061 0.8603 0.3234 0.024 Uiso 1 1 calc R . .
C22 C 0.87915(11) 0.85704(8) 0.36896(7) 0.0161(2) Uani 1 1 d . . .
C23 C 0.75213(11) 0.78261(9) 0.48055(8) 0.0190(2) Uani 1 1 d . B .
H23A H 0.7262 0.7578 0.4341 0.023 Uiso 1 1 calc R . .
H23B H 0.6805 0.8292 0.4942 0.023 Uiso 1 1 calc R . .
C24 C 0.95289(12) 0.62524(9) 0.54113(8) 0.0223(2) Uani 1 1 d . B .
H24A H 0.9475 0.5607 0.5410 0.027 Uiso 1 1 calc R . .
H24B H 0.9689 0.6560 0.4827 0.027 Uiso 1 1 calc R . .
C25 C 1.10582(13) 0.45652(9) 0.65145(9) 0.0220(2) Uani 1 1 d . . .
H25A H 1.0187 0.4579 0.6546 0.026 Uiso 1 1 calc R . .
C26 C 1.19078(14) 0.37357(9) 0.68033(9) 0.0255(3) Uani 1 1 d . . .
H26A H 1.1614 0.3187 0.7035 0.031 Uiso 1 1 calc R . .
C27 C 1.31856(14) 0.36971(10) 0.67583(10) 0.0273(3) Uani 1 1 d . . .
H27A H 1.3767 0.3128 0.6960 0.033 Uiso 1 1 calc R . .
C28 C 1.35966(13) 0.45027(10) 0.64143(10) 0.0268(3) Uani 1 1 d . . .
H28A H 1.4469 0.4481 0.6377 0.032 Uiso 1 1 calc R . .
C29 C 1.27561(13) 0.53452(9) 0.61216(9) 0.0230(2) Uani 1 1 d . . .
H29A H 1.3056 0.5890 0.5887 0.028 Uiso 1 1 calc R . .
C30 C 1.14697(12) 0.53845(9) 0.61754(8) 0.0190(2) Uani 1 1 d . . .
C31 C 1.09145(12) 0.71085(9) 0.58903(8) 0.0203(2) Uani 1 1 d . . .
H31A H 1.1177 0.7343 0.5310 0.024 Uiso 1 1 calc R . .
H31B H 1.1630 0.7025 0.6278 0.024 Uiso 1 1 calc R . .
C32 C 0.71228(14) 0.59997(10) 0.57224(9) 0.0175(3) Uani 0.874(4) 1 d PDU B 1
H32A H 0.7200 0.5854 0.5157 0.021 Uiso 0.874(4) 1 calc PR B 1
H32B H 0.7511 0.5427 0.6135 0.021 Uiso 0.874(4) 1 calc PR B 1
C33 C 0.57380(15) 0.62516(15) 0.59171(11) 0.0211(3) Uani 0.874(4) 1 d PDU B 1
H33A H 0.5422 0.5672 0.6075 0.025 Uiso 0.874(4) 1 calc PR B 1
H33B H 0.5284 0.6632 0.5397 0.025 Uiso 0.874(4) 1 calc PR B 1
C34 C 0.54280(17) 0.67841(15) 0.66209(11) 0.0193(3) Uani 0.874(4) 1 d PDU B 1
H34A H 0.4648 0.6642 0.6887 0.023 Uiso 0.874(4) 1 calc PR B 1
H34D H 0.5251 0.7457 0.6359 0.023 Uiso 0.874(4) 1 calc PR B 1
C32' C 0.6560(9) 0.6410(7) 0.5383(6) 0.0167(18) Uani 0.126(4) 1 d PDU B 2
H32C H 0.5925 0.6953 0.5092 0.020 Uiso 0.126(4) 1 calc PR B 2
H32D H 0.6865 0.6026 0.4968 0.020 Uiso 0.126(4) 1 calc PR B 2
C33' C 0.5931(11) 0.5842(9) 0.6087(7) 0.0192(17) Uani 0.126(4) 1 d PDU B 2
H33C H 0.6543 0.5279 0.6366 0.023 Uiso 0.126(4) 1 calc PR B 2
H33D H 0.5242 0.5642 0.5850 0.023 Uiso 0.126(4) 1 calc PR B 2
C34' C 0.5409(12) 0.6420(10) 0.6740(8) 0.0186(19) Uani 0.126(4) 1 d PDU B 2
H34B H 0.4787 0.6121 0.7084 0.022 Uiso 0.126(4) 1 calc PR B 2
H34C H 0.4965 0.7045 0.6436 0.022 Uiso 0.126(4) 1 calc PR B 2
C35 C 0.82794(13) 0.48438(9) 0.80657(8) 0.0219(2) Uani 1 1 d . . .
H35A H 0.8916 0.5188 0.8027 0.026 Uiso 1 1 calc R B .
C36 C 0.85810(16) 0.38786(10) 0.83376(9) 0.0289(3) Uani 1 1 d . B .
H36A H 0.9421 0.3567 0.8487 0.035 Uiso 1 1 calc R . .
C37 C 0.76524(17) 0.33736(10) 0.83895(9) 0.0316(3) Uani 1 1 d . . .
H37A H 0.7860 0.2716 0.8568 0.038 Uiso 1 1 calc R B .
C38 C 0.64220(16) 0.38289(10) 0.81815(10) 0.0304(3) Uani 1 1 d . B .
H38A H 0.5788 0.3482 0.8221 0.036 Uiso 1 1 calc R . .
C39 C 0.61151(14) 0.47870(10) 0.79162(9) 0.0260(3) Uani 1 1 d . . .
H39A H 0.5271 0.5096 0.7778 0.031 Uiso 1 1 calc R B .
C40 C 0.70482(12) 0.53037(9) 0.78502(8) 0.0186(2) Uani 1 1 d . B .
C41 C 0.46516(12) 0.77548(9) 0.80680(8) 0.0214(2) Uani 1 1 d . . .
H41A H 0.4519 0.8085 0.7498 0.026 Uiso 1 1 calc R B .
C42 C 0.38889(13) 0.80646(10) 0.86921(9) 0.0246(3) Uani 1 1 d . B .
H42A H 0.3242 0.8607 0.8547 0.030 Uiso 1 1 calc R . .
C43 C 0.40724(13) 0.75832(10) 0.95242(9) 0.0251(3) Uani 1 1 d . . .
H43A H 0.3559 0.7798 0.9951 0.030 Uiso 1 1 calc R B .
C44 C 0.50109(13) 0.67844(10) 0.97313(8) 0.0226(2) Uani 1 1 d . B .
H44A H 0.5128 0.6450 1.0301 0.027 Uiso 1 1 calc R . .
C45 C 0.57804(12) 0.64691(9) 0.91147(8) 0.0190(2) Uani 1 1 d . . .
H45A H 0.6419 0.5922 0.9263 0.023 Uiso 1 1 calc R B .
C46 C 0.56133(11) 0.69580(9) 0.82765(8) 0.0177(2) Uani 1 1 d . B .
C47 C 0.61668(13) 0.91354(9) 0.66953(8) 0.0214(2) Uani 1 1 d . . .
C48 C 0.51385(14) 0.99411(10) 0.66304(11) 0.0305(3) Uani 1 1 d . . .
H48A H 0.4520 0.9925 0.6215 0.046 Uiso 1 1 calc R . .
H48B H 0.5458 1.0510 0.6452 0.046 Uiso 1 1 calc R . .
H48C H 0.4745 0.9931 0.7180 0.046 Uiso 1 1 calc R . .
N4 N 0.91595(13) 0.12936(9) 1.00360(9) 0.0333(3) Uani 1 1 d . . .
C49 C 0.78656(17) 0.00916(11) 0.98905(12) 0.0369(4) Uani 1 1 d . . .
H49A H 0.7065 0.0220 1.0173 0.055 Uiso 1 1 calc R . .
H49B H 0.8333 -0.0534 1.0149 0.055 Uiso 1 1 calc R . .
H49C H 0.7712 0.0133 0.9292 0.055 Uiso 1 1 calc R . .
C50 C 0.85861(14) 0.07677(10) 0.99751(9) 0.0273(3) Uani 1 1 d . . .
N5 N 0.83190(15) 0.37771(10) 0.60437(10) 0.0394(3) Uani 1 1 d . . .
C51 C 0.68211(15) 0.26480(11) 0.64902(11) 0.0319(3) Uani 1 1 d . . .
H51A H 0.6894 0.2402 0.7101 0.048 Uiso 1 1 calc R . .
H51B H 0.7046 0.2133 0.6201 0.048 Uiso 1 1 calc R . .
H51C H 0.5958 0.2981 0.6339 0.048 Uiso 1 1 calc R . .
C52 C 0.76601(14) 0.32815(10) 0.62380(9) 0.0270(3) Uani 1 1 d . . .

loop_
_atom_site_aniso_label
_atom_site_aniso_U_11
_atom_site_aniso_U_22
_atom_site_aniso_U_33
_atom_site_aniso_U_23
_atom_site_aniso_U_13
_atom_site_aniso_U_12
Co1 0.01851(7) 0.01037(7) 0.01204(7) -0.00352(5) 0.00272(5) -0.00131(6)
B1 0.0259(7) 0.0184(6) 0.0257(7) -0.0058(6) -0.0001(6) -0.0037(5)
F1 0.0296(4) 0.0233(4) 0.0355(5) -0.0047(4) -0.0071(4) 0.0029(3)
F2 0.0251(4) 0.0309(4) 0.0311(5) -0.0082(4) -0.0008(3) 0.0029(3)
F3 0.0498(6) 0.0262(4) 0.0389(5) -0.0117(4) -0.0082(4) -0.0105(4)
F4 0.0423(5) 0.0278(5) 0.0399(5) -0.0030(4) 0.0114(4) -0.0111(4)
B2 0.0174(10) 0.0257(11) 0.0220(10) -0.0050(9) -0.0017(8) 0.0016(9)
F5 0.0237(6) 0.0332(8) 0.0278(7) -0.0058(6) -0.0039(5) -0.0082(5)
F6 0.0296(7) 0.0328(8) 0.0333(7) -0.0077(6) 0.0026(5) 0.0079(6)
F7 0.0290(7) 0.0525(9) 0.0219(6) 0.0054(6) -0.0001(5) 0.0139(7)
F8 0.0309(7) 0.0327(7) 0.0545(9) -0.0157(6) -0.0087(6) -0.0053(5)
B2' 0.030(3) 0.060(4) 0.040(4) -0.017(3) -0.002(3) -0.014(3)
F5' 0.050(3) 0.055(4) 0.068(4) -0.035(3) -0.025(3) 0.022(3)
F6' 0.0348(19) 0.045(3) 0.058(3) -0.004(2) 0.0099(18) -0.0165(18)
F7' 0.091(4) 0.084(3) 0.063(3) 0.029(2) -0.033(3) -0.068(3)
F8' 0.053(3) 0.157(6) 0.066(4) -0.068(4) -0.003(3) -0.017(4)
N1 0.0228(5) 0.0213(5) 0.0128(4) -0.0036(4) 0.0005(4) -0.0086(4)
N2 0.0243(5) 0.0147(4) 0.0215(5) -0.0083(4) -0.0009(4) 0.0016(4)
N3 0.0251(5) 0.0151(4) 0.0149(4) -0.0042(4) 0.0027(4) -0.0025(4)
P1 0.02067(14) 0.01211(12) 0.01281(13) -0.00419(10) 0.00139(10) -0.00171(11)
P2 0.01815(13) 0.01143(12) 0.01266(12) -0.00383(10) 0.00210(10) -0.00211(10)
P3 0.02161(14) 0.01430(13) 0.01471(13) -0.00613(11) 0.00536(11) -0.00533(11)
P4 0.01620(13) 0.01613(13) 0.01424(13) -0.00488(11) 0.00197(10) -0.00186(11)
C1 0.0258(6) 0.0165(5) 0.0198(6) -0.0061(4) 0.0044(5) -0.0049(5)
C2 0.0283(6) 0.0224(6) 0.0261(6) -0.0122(5) 0.0081(5) -0.0063(5)
C3 0.0333(7) 0.0315(7) 0.0204(6) -0.0120(5) 0.0093(5) -0.0132(6)
C4 0.0319(7) 0.0289(7) 0.0160(6) -0.0029(5) 0.0028(5) -0.0114(6)
C5 0.0258(6) 0.0193(6) 0.0175(5) -0.0031(4) 0.0013(4) -0.0052(5)
C6 0.0229(5) 0.0162(5) 0.0156(5) -0.0063(4) 0.0027(4) -0.0045(4)
C7 0.0253(6) 0.0191(5) 0.0172(5) -0.0059(4) 0.0005(4) -0.0038(5)
C8 0.0266(6) 0.0235(6) 0.0190(6) -0.0040(5) -0.0027(5) -0.0041(5)
C9 0.0240(6) 0.0232(6) 0.0218(6) -0.0029(5) -0.0018(5) 0.0007(5)
C10 0.0256(6) 0.0192(6) 0.0217(6) -0.0064(5) 0.0010(5) 0.0011(5)
C11 0.0233(6) 0.0165(5) 0.0172(5) -0.0055(4) 0.0009(4) -0.0025(4)
C12 0.0215(5) 0.0146(5) 0.0151(5) -0.0038(4) 0.0013(4) -0.0031(4)
C13 0.0253(6) 0.0139(5) 0.0168(5) -0.0057(4) 0.0016(4) -0.0040(4)
C14 0.0223(5) 0.0174(5) 0.0172(5) -0.0053(4) 0.0000(4) -0.0048(4)
C15 0.0217(5) 0.0160(5) 0.0163(5) -0.0050(4) 0.0023(4) -0.0063(4)
C16 0.0241(6) 0.0145(5) 0.0137(5) -0.0027(4) 0.0001(4) -0.0046(4)
C17 0.0215(5) 0.0181(5) 0.0175(5) -0.0016(4) 0.0003(4) -0.0018(5)
C18 0.0286(6) 0.0229(6) 0.0202(6) -0.0020(5) 0.0058(5) -0.0027(5)
C19 0.0426(8) 0.0301(7) 0.0143(6) -0.0025(5) 0.0025(5) -0.0057(6)
C20 0.0388(8) 0.0273(7) 0.0165(6) -0.0023(5) -0.0071(5) -0.0053(6)
C21 0.0229(6) 0.0184(5) 0.0175(5) -0.0024(4) -0.0039(4) -0.0009(5)
C22 0.0204(5) 0.0129(5) 0.0137(5) -0.0030(4) -0.0002(4) -0.0005(4)
C23 0.0181(5) 0.0203(6) 0.0183(5) -0.0046(4) 0.0001(4) -0.0033(4)
C24 0.0260(6) 0.0218(6) 0.0181(6) -0.0108(5) -0.0001(5) 0.0036(5)
C25 0.0244(6) 0.0185(6) 0.0239(6) -0.0087(5) 0.0047(5) -0.0028(5)
C26 0.0332(7) 0.0153(5) 0.0279(7) -0.0066(5) 0.0039(5) -0.0034(5)
C27 0.0316(7) 0.0163(6) 0.0310(7) -0.0068(5) -0.0024(6) 0.0033(5)
C28 0.0227(6) 0.0204(6) 0.0368(8) -0.0105(6) 0.0015(5) 0.0006(5)
C29 0.0244(6) 0.0173(5) 0.0266(6) -0.0068(5) 0.0041(5) -0.0017(5)
C30 0.0233(6) 0.0153(5) 0.0178(5) -0.0071(4) 0.0027(4) 0.0005(4)
C31 0.0244(6) 0.0148(5) 0.0204(6) -0.0050(4) 0.0049(5) -0.0008(5)
C32 0.0220(7) 0.0151(6) 0.0170(6) -0.0055(5) 0.0009(5) -0.0053(5)
C33 0.0206(7) 0.0261(9) 0.0203(7) -0.0094(7) 0.0021(6) -0.0090(7)
C34 0.0175(6) 0.0227(8) 0.0178(7) -0.0059(7) 0.0003(5) -0.0033(7)
C32' 0.015(3) 0.019(4) 0.019(3) -0.006(3) -0.001(3) -0.007(3)
C33' 0.022(4) 0.021(4) 0.016(3) -0.006(3) 0.001(3) -0.005(3)
C34' 0.018(4) 0.020(4) 0.019(4) -0.006(4) 0.003(3) -0.007(4)
C35 0.0267(6) 0.0166(5) 0.0205(6) -0.0011(5) 0.0016(5) -0.0042(5)
C36 0.0413(8) 0.0177(6) 0.0230(6) 0.0000(5) -0.0001(6) -0.0006(6)
C37 0.0592(10) 0.0169(6) 0.0199(6) -0.0044(5) 0.0086(6) -0.0112(6)
C38 0.0459(9) 0.0250(7) 0.0274(7) -0.0125(6) 0.0157(6) -0.0184(6)
C39 0.0296(7) 0.0247(6) 0.0289(7) -0.0126(5) 0.0115(5) -0.0118(5)
C40 0.0235(6) 0.0157(5) 0.0182(5) -0.0064(4) 0.0062(4) -0.0055(4)
C41 0.0206(5) 0.0227(6) 0.0186(6) -0.0041(5) 0.0023(4) -0.0005(5)
C42 0.0216(6) 0.0242(6) 0.0256(6) -0.0079(5) 0.0041(5) 0.0021(5)
C43 0.0250(6) 0.0277(7) 0.0235(6) -0.0109(5) 0.0085(5) -0.0037(5)
C44 0.0267(6) 0.0237(6) 0.0180(6) -0.0063(5) 0.0060(5) -0.0060(5)
C45 0.0210(5) 0.0182(5) 0.0173(5) -0.0046(4) 0.0029(4) -0.0029(4)
C46 0.0177(5) 0.0190(5) 0.0165(5) -0.0059(4) 0.0039(4) -0.0028(4)
C47 0.0281(6) 0.0165(5) 0.0190(6) -0.0056(4) 0.0014(5) -0.0022(5)
C48 0.0309(7) 0.0194(6) 0.0379(8) -0.0109(6) -0.0040(6) 0.0071(5)
N4 0.0388(7) 0.0277(6) 0.0344(7) -0.0131(5) 0.0001(6) -0.0029(5)
C49 0.0435(9) 0.0269(7) 0.0388(9) -0.0028(7) -0.0144(7) -0.0069(7)
C50 0.0335(7) 0.0224(6) 0.0236(6) -0.0069(5) -0.0035(5) 0.0019(6)
N5 0.0464(8) 0.0303(7) 0.0431(8) -0.0132(6) 0.0204(7) -0.0089(6)
C51 0.0319(7) 0.0300(7) 0.0363(8) -0.0129(6) 0.0069(6) -0.0074(6)
C52 0.0323(7) 0.0238(6) 0.0234(6) -0.0087(5) 0.0074(5) -0.0004(6)

loop_
_atom_type_symbol
_atom_type_description
_atom_type_scat_dispersion_real
_atom_type_scat_dispersion_imag
_atom_type_scat_source
C C 0.0033 0.0016 'International Tables Vol C Tables 4.2.6.8 and 6.1.1.4'
H H 0.0000 0.0000 'International Tables Vol C Tables 4.2.6.8 and 6.1.1.4'
B B 0.0013 0.0007 'International Tables Vol C Tables 4.2.6.8 and 6.1.1.4'
N N 0.0061 0.0033 'International Tables Vol C Tables 4.2.6.8 and 6.1.1.4'
F F 0.0171 0.0103 'International Tables Vol C Tables 4.2.6.8 and 6.1.1.4'
P P 0.1023 0.0942 'International Tables Vol C Tables 4.2.6.8 and 6.1.1.4'
Co Co 0.3494 0.9721 'International Tables Vol C Tables 4.2.6.8 and 6.1.1.4'

loop_
_geom_angle_atom_site_label_1
_geom_angle_atom_site_label_2
_geom_angle_atom_site_label_3
_geom_angle
N3 Co1 P3 102.53(3)
N3 Co1 P2 91.83(3)
P3 Co1 P2 79.512(13)
N3 Co1 P4 89.13(3)
P3 Co1 P4 89.085(13)
P2 Co1 P4 168.494(13)
N3 Co1 P1 96.12(3)
P3 Co1 P1 159.223(14)
P2 Co1 P1 90.917(13)
P4 Co1 P1 100.383(13)
N3 Co1 H1C 176.8(8)
P3 Co1 H1C 77.2(8)
P2 Co1 H1C 91.3(8)
P4 Co1 H1C 87.7(8)
P1 Co1 H1C 84.7(8)
F4 B1 F3 110.41(13)
F4 B1 F1 109.38(12)
F3 B1 F1 108.94(12)
F4 B1 F2 109.16(12)
F3 B1 F2 109.27(12)
F1 B1 F2 109.67(12)
F8 B2 F5 108.9(2)
F8 B2 F6 108.5(3)
F5 B2 F6 111.1(3)
F8 B2 F7 109.3(3)
F5 B2 F7 108.9(3)
F6 B2 F7 110.2(2)
F7' B2' F6' 110.0(9)
F7' B2' F8' 117.0(11)
F6' B2' F8' 104.2(9)
F7' B2' F5' 109.5(9)
F6' B2' F5' 109.1(9)
F8' B2' F5' 106.7(9)
C22 N1 C16 118.87(10)
C22 N1 C23 119.70(10)
C16 N1 C23 114.53(10)
C30 N2 C31 120.84(11)
C30 N2 C24 118.29(10)
C31 N2 C24 115.12(11)
C47 N3 Co1 175.05(11)
C6 P1 C12 103.89(6)
C6 P1 C13 98.73(5)
C12 P1 C13 99.51(6)
C6 P1 Co1 121.73(4)
C12 P1 Co1 116.64(4)
C13 P1 Co1 112.80(4)
C15 P2 C16 95.84(6)
C15 P2 C31 106.48(6)
C16 P2 C31 105.02(6)
C15 P2 Co1 121.05(4)
C16 P2 Co1 113.52(4)
C31 P2 Co1 112.75(4)
C32 P3 C23 107.66(6)
C32 P3 C24 97.89(6)
C23 P3 C24 101.84(6)
C32 P3 C32' 25.9(3)
C23 P3 C32' 83.3(3)
C24 P3 C32' 112.0(3)
C32 P3 Co1 118.61(5)
C23 P3 Co1 115.79(4)
C24 P3 Co1 112.39(4)
C32' P3 Co1 125.8(3)
C46 P4 C40 103.73(6)
C46 P4 C34 98.88(7)
C40 P4 C34 106.90(8)
C46 P4 C34' 99.9(4)
C40 P4 C34' 90.4(4)
C34 P4 C34' 16.9(4)
C46 P4 Co1 119.75(4)
C40 P4 Co1 117.72(4)
C34 P4 Co1 107.71(7)
C34' P4 Co1 120.2(4)
C2 C1 C6 120.47(13)
C2 C1 H1A 119.8
C6 C1 H1A 119.8
C3 C2 C1 120.10(13)
C3 C2 H2A 120.0
C1 C2 H2A 120.0
C4 C3 C2 119.84(12)
C4 C3 H3A 120.1
C2 C3 H3A 120.1
C3 C4 C5 120.53(13)
C3 C4 H4A 119.7
C5 C4 H4A 119.7
C4 C5 C6 119.89(12)
C4 C5 H5A 120.1
C6 C5 H5A 120.1
C5 C6 C1 119.04(11)
C5 C6 P1 122.31(10)
C1 C6 P1 118.35(10)
C8 C7 C12 120.53(12)
C8 C7 H7A 119.7
C12 C7 H7A 119.7
C7 C8 C9 120.54(12)
C7 C8 H8A 119.7
C9 C8 H8A 119.7
C10 C9 C8 119.66(12)
C10 C9 H9A 120.2
C8 C9 H9A 120.2
C9 C10 C11 119.93(12)
C9 C10 H10A 120.0
C11 C10 H10A 120.0
C10 C11 C12 121.02(11)
C10 C11 H11A 119.5
C12 C11 H11A 119.5
C11 C12 C7 118.27(11)
C11 C12 P1 121.79(9)
C7 C12 P1 119.62(9)
C14 C13 P1 113.73(8)
C14 C13 H13A 108.8
P1 C13 H13A 108.8
C14 C13 H13B 108.8
P1 C13 H13B 108.8
H13A C13 H13B 107.7
C15 C14 C13 112.53(10)
C15 C14 H14A 109.1
C13 C14 H14A 109.1
C15 C14 H14B 109.1
C13 C14 H14B 109.1
H14A C14 H14B 107.8
C14 C15 P2 116.94(9)
C14 C15 H15A 108.1
P2 C15 H15A 108.1
C14 C15 H15B 108.1
P2 C15 H15B 108.1
H15A C15 H15B 107.3
N1 C16 P2 114.97(8)
N1 C16 H16A 108.5
P2 C16 H16A 108.5
N1 C16 H16B 108.5
P2 C16 H16B 108.5
H16A C16 H16B 107.5
C18 C17 C22 120.41(12)
C18 C17 H17A 119.8
C22 C17 H17A 119.8
C17 C18 C19 120.30(13)
C17 C18 H18A 119.8
C19 C18 H18A 119.8
C20 C19 C18 119.59(13)
C20 C19 H19A 120.2
C18 C19 H19A 120.2
C19 C20 C21 120.59(13)
C19 C20 H20A 119.7
C21 C20 H20A 119.7
C20 C21 C22 120.19(13)
C20 C21 H21A 119.9
C22 C21 H21A 119.9
C21 C22 C17 118.87(11)
C21 C22 N1 121.78(11)
C17 C22 N1 119.25(11)
N1 C23 P3 108.16(8)
N1 C23 H23A 110.1
P3 C23 H23A 110.1
N1 C23 H23B 110.1
P3 C23 H23B 110.1
H23A C23 H23B 108.4
N2 C24 P3 113.82(8)
N2 C24 H24A 108.8
P3 C24 H24A 108.8
N2 C24 H24B 108.8
P3 C24 H24B 108.8
H24A C24 H24B 107.7
C26 C25 C30 120.68(13)
C26 C25 H25A 119.7
C30 C25 H25A 119.7
C25 C26 C27 120.68(13)
C25 C26 H26A 119.7
C27 C26 H26A 119.7
C28 C27 C26 118.83(13)
C28 C27 H27A 120.6
C26 C27 H27A 120.6
C27 C28 C29 121.36(13)
C27 C28 H28A 119.3
C29 C28 H28A 119.3
C28 C29 C30 119.72(13)
C28 C29 H29A 120.1
C30 C29 H29A 120.1
C29 C30 C25 118.72(12)
C29 C30 N2 122.43(12)
C25 C30 N2 118.75(12)
N2 C31 P2 110.53(9)
N2 C31 H31A 109.5
P2 C31 H31A 109.5
N2 C31 H31B 109.5
P2 C31 H31B 109.5
H31A C31 H31B 108.1
C33 C32 P3 115.96(11)
C33 C32 H32A 108.3
P3 C32 H32A 108.3
C33 C32 H32B 108.3
P3 C32 H32B 108.3
H32A C32 H32B 107.4
C32 C33 C34 115.07(13)
C32 C33 H33A 108.5
C34 C33 H33A 108.5
C32 C33 H33B 108.5
C34 C33 H33B 108.5
H33A C33 H33B 107.5
C33 C34 P4 117.29(12)
C33 C34 H34A 108.0
P4 C34 H34A 108.0
C33 C34 H34D 108.0
P4 C34 H34D 108.0
H34A C34 H34D 107.2
C33' C32' P3 115.4(7)
C33' C32' H32C 108.4
P3 C32' H32C 108.4
C33' C32' H32D 108.4
P3 C32' H32D 108.4
H32C C32' H32D 107.5
C32' C33' C34' 110.4(9)
C32' C33' H33C 109.6
C34' C33' H33C 109.6
C32' C33' H33D 109.6
C34' C33' H33D 109.6
H33C C33' H33D 108.1
C33' C34' P4 114.5(9)
C33' C34' H34B 108.6
P4 C34' H34B 108.6
C33' C34' H34C 108.6
P4 C34' H34C 108.6
H34B C34' H34C 107.6
C40 C35 C36 120.19(13)
C40 C35 H35A 119.9
C36 C35 H35A 119.9
C37 C36 C35 119.95(15)
C37 C36 H36A 120.0
C35 C36 H36A 120.0
C38 C37 C36 120.10(13)
C38 C37 H37A 119.9
C36 C37 H37A 119.9
C39 C38 C37 120.24(14)
C39 C38 H38A 119.9
C37 C38 H38A 119.9
C38 C39 C40 120.17(14)
C38 C39 H39A 119.9
C40 C39 H39A 119.9
C35 C40 C39 119.34(12)
C35 C40 P4 121.76(10)
C39 C40 P4 118.89(10)
C42 C41 C46 120.36(12)
C42 C41 H41A 119.8
C46 C41 H41A 119.8
C43 C42 C41 120.12(13)
C43 C42 H42A 119.9
C41 C42 H42A 119.9
C42 C43 C44 119.69(12)
C42 C43 H43A 120.2
C44 C43 H43A 120.2
C43 C44 C45 120.75(13)
C43 C44 H44A 119.6
C45 C44 H44A 119.6
C44 C45 C46 119.91(12)
C44 C45 H45A 120.0
C46 C45 H45A 120.0
C45 C46 C41 119.16(11)
C45 C46 P4 120.50(9)
C41 C46 P4 120.34(10)
N3 C47 C48 177.03(16)
C47 C48 H48A 109.5
C47 C48 H48B 109.5
H48A C48 H48B 109.5
C47 C48 H48C 109.5
H48A C48 H48C 109.5
H48B C48 H48C 109.5
C50 C49 H49A 109.5
C50 C49 H49B 109.5
H49A C49 H49B 109.5
C50 C49 H49C 109.5
H49A C49 H49C 109.5
H49B C49 H49C 109.5
N4 C50 C49 179.29(18)
C52 C51 H51A 109.5
C52 C51 H51B 109.5
H51A C51 H51B 109.5
C52 C51 H51C 109.5
H51A C51 H51C 109.5
H51B C51 H51C 109.5
N5 C52 C51 179.73(18)

loop_
_geom_bond_atom_site_label_1
_geom_bond_atom_site_label_2
_geom_bond_distance
Co1 N3 1.9444(11)
Co1 P3 2.1982(4)
Co1 P2 2.2267(4)
Co1 P4 2.2697(4)
Co1 P1 2.2746(4)
Co1 H1C 1.367(19)
B1 F4 1.3844(19)
B1 F3 1.3878(17)
B1 F1 1.3955(18)
B1 F2 1.3996(18)
B2 F8 1.389(3)
B2 F5 1.391(4)
B2 F6 1.391(3)
B2 F7 1.406(4)
B2' F7' 1.345(11)
B2' F6' 1.377(12)
B2' F8' 1.378(13)
B2' F5' 1.418(12)
N1 C22 1.4117(16)
N1 C16 1.4486(15)
N1 C23 1.4490(16)
N2 C30 1.4090(16)
N2 C31 1.4464(17)
N2 C24 1.4478(17)
N3 C47 1.1438(17)
P1 C6 1.8266(13)
P1 C12 1.8312(13)
P1 C13 1.8448(12)
P2 C15 1.8209(12)
P2 C16 1.8479(12)
P2 C31 1.8610(13)
P3 C32 1.8026(14)
P3 C23 1.8490(13)
P3 C24 1.8589(13)
P3 C32' 2.013(9)
P4 C46 1.8207(12)
P4 C40 1.8207(13)
P4 C34 1.8432(18)
P4 C34' 1.872(13)
C1 C2 1.3893(18)
C1 C6 1.4006(17)
C1 H1A 0.9500
C2 C3 1.388(2)
C2 H2A 0.9500
C3 C4 1.386(2)
C3 H3A 0.9500
C4 C5 1.3936(18)
C4 H4A 0.9500
C5 C6 1.3992(18)
C5 H5A 0.9500
C7 C8 1.3857(19)
C7 C12 1.4028(17)
C7 H7A 0.9500
C8 C9 1.3892(19)
C8 H8A 0.9500
C9 C10 1.3847(19)
C9 H9A 0.9500
C10 C11 1.3945(18)
C10 H10A 0.9500
C11 C12 1.3954(16)
C11 H11A 0.9500
C13 C14 1.5269(18)
C13 H13A 0.9900
C13 H13B 0.9900
C14 C15 1.5221(17)
C14 H14A 0.9900
C14 H14B 0.9900
C15 H15A 0.9900
C15 H15B 0.9900
C16 H16A 0.9900
C16 H16B 0.9900
C17 C18 1.3852(18)
C17 C22 1.4012(18)
C17 H17A 0.9500
C18 C19 1.391(2)
C18 H18A 0.9500
C19 C20 1.383(2)
C19 H19A 0.9500
C20 C21 1.3897(19)
C20 H20A 0.9500
C21 C22 1.3971(17)
C21 H21A 0.9500
C23 H23A 0.9900
C23 H23B 0.9900
C24 H24A 0.9900
C24 H24B 0.9900
C25 C26 1.3846(19)
C25 C30 1.4018(19)
C25 H25A 0.9500
C26 C27 1.389(2)
C26 H26A 0.9500
C27 C28 1.385(2)
C27 H27A 0.9500
C28 C29 1.3942(19)
C28 H28A 0.9500
C29 C30 1.3988(19)
C29 H29A 0.9500
C31 H31A 0.9900
C31 H31B 0.9900
C32 C33 1.523(2)
C32 H32A 0.9900
C32 H32B 0.9900
C33 C34 1.531(2)
C33 H33A 0.9900
C33 H33B 0.9900
C34 H34A 0.9900
C34 H34D 0.9900
C32' C33' 1.515(13)
C32' H32C 0.9900
C32' H32D 0.9900
C33' C34' 1.542(13)
C33' H33C 0.9900
C33' H33D 0.9900
C34' H34B 0.9900
C34' H34C 0.9900
C35 C40 1.3927(19)
C35 C36 1.3950(19)
C35 H35A 0.9500
C36 C37 1.389(2)
C36 H36A 0.9500
C37 C38 1.388(2)
C37 H37A 0.9500
C38 C39 1.384(2)
C38 H38A 0.9500
C39 C40 1.4038(18)
C39 H39A 0.9500
C41 C42 1.3927(18)
C41 C46 1.4016(18)
C41 H41A 0.9500
C42 C43 1.385(2)
C42 H42A 0.9500
C43 C44 1.389(2)
C43 H43A 0.9500
C44 C45 1.3899(17)
C44 H44A 0.9500
C45 C46 1.3963(18)
C45 H45A 0.9500
C47 C48 1.4551(18)
C48 H48A 0.9800
C48 H48B 0.9800
C48 H48C 0.9800
N4 C50 1.137(2)
C49 C50 1.452(2)
C49 H49A 0.9800
C49 H49B 0.9800
C49 H49C 0.9800
N5 C52 1.139(2)
C51 C52 1.455(2)
C51 H51A 0.9800
C51 H51B 0.9800
C51 H51C 0.9800
